data_7223843
loop_
_publ_author_name
'Tan, Yee Seng'
'Halim, Siti Nadiah Abdul'
'Molloy, Kieran C.'
'Sudlow, Anna L.'
'Otero-de-la-Roza, A.'
'Tiekink, Edward R. T.'

_publ_section_title
;
 Persistence of C--H&#x22EF;\p(chelate ring) interactions in the crystal
 structures of Pd(S2COR)2. The utility of Pd(S2COR)2as precursors for
 palladium sulphide materials
;
_journal_issue 7
_journal_name_full CrystEngComm
_journal_page_first 1105
_journal_paper_doi 10.1039/C5CE02126J
_journal_volume 18
_journal_year 2016
_chemical_formula_moiety 'C14 H26 O2 Pd S4'
_chemical_formula_sum 'C14 H26 O2 Pd S4'
_chemical_formula_weight 460.99
_space_group_crystal_system triclinic
_space_group_IT_number 2
_space_group_name_Hall '-P 1'
_space_group_name_H-M_alt 'P -1'
_symmetry_space_group_name_Hall '-P 1'
_symmetry_space_group_name_H-M 'P -1'
_atom_sites_solution_hydrogens geom
_audit_creation_method SHELXL-2014/7
_audit_update_record
;
2015-04-09 deposited with the CCDC.
2016-01-11 downloaded from the CCDC.
;
_cell_angle_alpha 63.740(4)
_cell_angle_beta 73.752(3)
_cell_angle_gamma 83.782(3)
_cell_formula_units_Z 1
_cell_length_a 7.0663(5)
_cell_length_b 8.4457(3)
_cell_length_c 9.2536(4)
_cell_measurement_reflns_used 4745
_cell_measurement_temperature 100(2)
_cell_measurement_theta_max 27.4937
_cell_measurement_theta_min 2.9971
_cell_volume 475.40(5)
_computing_cell_refinement 'CrysAlis PRO (Agilent, 2012)'
_computing_data_collection 'CrysAlis PRO (Agilent, 2012)'
_computing_data_reduction 'CrysAlis PRO (Agilent, 2012)'
_computing_molecular_graphics
;
ORTEP-3 for Windows (Farrugia, 2012) and DIAMOND (Brandenburg, 2006)
;
_computing_publication_material 'SHELXL (Sheldrick, 2015)'
_computing_structure_refinement 'SHELXL (Sheldrick, 2015)'
_computing_structure_solution 'SHELXT (Sheldrick, 2015)'
_diffrn_ambient_temperature 100(2)
_diffrn_detector_area_resol_mean 10.4041
_diffrn_measured_fraction_theta_full 0.999
_diffrn_measured_fraction_theta_max 0.999
_diffrn_measurement_device_type 'Agilent Technologies SuperNova Dual diffractometer with Atlas detector'
_diffrn_measurement_method '\w scan'
_diffrn_radiation_monochromator Mirror
_diffrn_radiation_source 'SuperNova (Mo) X-ray Source'
_diffrn_radiation_type MoK\a
_diffrn_radiation_wavelength 0.71073
_diffrn_reflns_av_R_equivalents 0.0262
_diffrn_reflns_av_unetI/netI 0.0188
_diffrn_reflns_laue_measured_fraction_full 0.999
_diffrn_reflns_laue_measured_fraction_max 0.999
_diffrn_reflns_limit_h_max 9
_diffrn_reflns_limit_h_min -9
_diffrn_reflns_limit_k_max 10
_diffrn_reflns_limit_k_min -10
_diffrn_reflns_limit_l_max 11
_diffrn_reflns_limit_l_min -12
_diffrn_reflns_number 7620
_diffrn_reflns_point_group_measured_fraction_full 0.999
_diffrn_reflns_point_group_measured_fraction_max 0.999
_diffrn_reflns_theta_full 27.496
_diffrn_reflns_theta_max 27.496
_diffrn_reflns_theta_min 3.003
_diffrn_standards_decay_% 0
_diffrn_standards_interval_count 0
_diffrn_standards_interval_time 0
_diffrn_standards_number 0
_exptl_absorpt_coefficient_mu 1.416
_exptl_absorpt_correction_T_max 1.0000
_exptl_absorpt_correction_T_min 0.74644
_exptl_absorpt_correction_type multi-scan
_exptl_absorpt_process_details 'CrysAlis PRO (Agilent, 2011)'
_exptl_crystal_colour yellow
_exptl_crystal_density_diffrn 1.610
_exptl_crystal_description plate
_exptl_crystal_F_000 236
_exptl_crystal_size_max 0.200
_exptl_crystal_size_mid 0.200
_exptl_crystal_size_min 0.050
_refine_diff_density_max 0.431
_refine_diff_density_min -0.429
_refine_diff_density_rms 0.061
_refine_ls_extinction_method none
_refine_ls_goodness_of_fit_ref 1.041
_refine_ls_hydrogen_treatment constr
_refine_ls_matrix_type full
_refine_ls_number_parameters 99
_refine_ls_number_reflns 2173
_refine_ls_number_restraints 0
_refine_ls_restrained_S_all 1.041
_refine_ls_R_factor_all 0.0181
_refine_ls_R_factor_gt 0.0166
_refine_ls_shift/su_max 0.001
_refine_ls_shift/su_mean 0.000
_refine_ls_structure_factor_coef Fsqd
_refine_ls_weighting_details 'w=1/[\s^2^(Fo^2^)+(0.0212P)^2^+0.2194P] where P=(Fo^2^+2Fc^2^)/3'
_refine_ls_weighting_scheme calc
_refine_ls_wR_factor_gt 0.0418
_refine_ls_wR_factor_ref 0.0429
_reflns_Friedel_coverage 0.000
_reflns_number_gt 2069
_reflns_number_total 2173
_reflns_threshold_expression 'I > 2\s(I)'
_cod_data_source_file c5ce02126j2.cif
_cod_data_source_block shelx
_cod_depositor_comments 'Adding full bibliography for 7223837--7223848.cif.'
_cod_database_code 7223843
_shelx_shelxl_version_number 2014/7
_shelx_space_group_comment
;
The symmetry employed for this shelxl refinement is uniquely defined
by the following loop, which should always be used as a source of
symmetry information in preference to the above space-group names.
They are only intended as comments.
;
_shelx_estimated_absorpt_t_min 0.765
_shelx_estimated_absorpt_t_max 0.933

loop_
_space_group_symop_operation_xyz
'x, y, z'
'-x, -y, -z'

loop_
_atom_site_label
_atom_site_type_symbol
_atom_site_fract_x
_atom_site_fract_y
_atom_site_fract_z
_atom_site_U_iso_or_equiv
_atom_site_adp_type
_atom_site_occupancy
_atom_site_site_symmetry_order
_atom_site_calc_flag
_atom_site_refinement_flags_posn
_atom_site_refinement_flags_adp
_atom_site_refinement_flags_occupancy
Pd Pd 1.0000 0.5000 0.5000 0.01188(6) Uani 1 2 d S . P
S1 S 0.77367(5) 0.38897(5) 0.76027(4) 0.01574(8) Uani 1 1 d . . .
S2 S 0.72124(5) 0.67242(5) 0.45738(4) 0.01474(8) Uani 1 1 d . . .
O1 O 0.44900(15) 0.56582(14) 0.75165(12) 0.0158(2) Uani 1 1 d . . .
C1 C 0.6232(2) 0.54792(19) 0.66490(17) 0.0137(3) Uani 1 1 d . . .
C2 C 0.3183(2) 0.70022(19) 0.66677(17) 0.0149(3) Uani 1 1 d . . .
H2A H 0.2877 0.6753 0.5806 0.018 Uiso 1 1 calc R U .
H2B H 0.3813 0.8188 0.6123 0.018 Uiso 1 1 calc R U .
C3 C 0.1331(2) 0.6917(2) 0.79951(17) 0.0162(3) Uani 1 1 d . . .
H3A H 0.1674 0.7110 0.8873 0.019 Uiso 1 1 calc R U .
H3B H 0.0717 0.5727 0.8518 0.019 Uiso 1 1 calc R U .
C4 C -0.0140(2) 0.82930(19) 0.72828(17) 0.0148(3) Uani 1 1 d . . .
H4A H -0.0328 0.8205 0.6300 0.018 Uiso 1 1 calc R U .
H4B H 0.0416 0.9482 0.6895 0.018 Uiso 1 1 calc R U .
C5 C -0.2151(2) 0.80987(19) 0.85325(18) 0.0145(3) Uani 1 1 d . . .
H5 H -0.2649 0.6863 0.8978 0.017 Uiso 1 1 calc R U .
C6 C -0.2024(2) 0.8415(2) 1.00089(19) 0.0198(3) Uani 1 1 d . . .
H6A H -0.3337 0.8268 1.0778 0.030 Uiso 1 1 calc R U .
H6B H -0.1525 0.9616 0.9600 0.030 Uiso 1 1 calc R U .
H6C H -0.1128 0.7562 1.0594 0.030 Uiso 1 1 calc R U .
C7 C -0.3622(2) 0.9355(2) 0.7662(2) 0.0205(3) Uani 1 1 d . . .
H7A H -0.4937 0.9118 0.8441 0.031 Uiso 1 1 calc R U .
H7B H -0.3652 0.9178 0.6692 0.031 Uiso 1 1 calc R U .
H7C H -0.3221 1.0577 0.7296 0.031 Uiso 1 1 calc R U .

loop_
_atom_site_aniso_label
_atom_site_aniso_U_11
_atom_site_aniso_U_22
_atom_site_aniso_U_33
_atom_site_aniso_U_23
_atom_site_aniso_U_13
_atom_site_aniso_U_12
Pd 0.01076(8) 0.01460(9) 0.01127(8) -0.00703(6) -0.00213(6) 0.00094(5)
S1 0.01457(17) 0.01729(18) 0.01276(17) -0.00514(14) -0.00302(14) 0.00306(13)
S2 0.01327(17) 0.01773(17) 0.01103(16) -0.00544(14) -0.00181(13) 0.00185(13)
O1 0.0133(5) 0.0182(5) 0.0122(5) -0.0047(4) -0.0023(4) 0.0033(4)
C1 0.0142(7) 0.0150(7) 0.0141(6) -0.0081(5) -0.0035(5) -0.0001(5)
C2 0.0131(7) 0.0181(7) 0.0127(6) -0.0061(6) -0.0043(5) 0.0034(5)
C3 0.0146(7) 0.0191(7) 0.0118(6) -0.0053(6) -0.0024(5) 0.0029(6)
C4 0.0151(7) 0.0163(7) 0.0120(6) -0.0054(5) -0.0033(5) 0.0008(5)
C5 0.0134(7) 0.0147(7) 0.0158(7) -0.0074(6) -0.0034(5) 0.0014(5)
C6 0.0210(8) 0.0225(8) 0.0177(7) -0.0113(6) -0.0054(6) 0.0056(6)
C7 0.0176(7) 0.0217(8) 0.0258(8) -0.0127(7) -0.0091(6) 0.0057(6)

loop_
_atom_type_symbol
_atom_type_description
_atom_type_scat_dispersion_real
_atom_type_scat_dispersion_imag
_atom_type_scat_source
C C 0.0033 0.0016 'International Tables Vol C Tables 4.2.6.8 and 6.1.1.4'
H H 0.0000 0.0000 'International Tables Vol C Tables 4.2.6.8 and 6.1.1.4'
O O 0.0106 0.0060 'International Tables Vol C Tables 4.2.6.8 and 6.1.1.4'
S S 0.1246 0.1234 'International Tables Vol C Tables 4.2.6.8 and 6.1.1.4'
Pd Pd -0.9988 1.0072 'International Tables Vol C Tables 4.2.6.8 and 6.1.1.4'

loop_
_geom_angle_atom_site_label_1
_geom_angle_atom_site_label_2
_geom_angle_atom_site_label_3
_geom_angle
_geom_angle_site_symmetry_1
_geom_angle_site_symmetry_3
S1 Pd S1 180.0 2_766 .
S1 Pd S2 104.353(13) 2_766 .
S1 Pd S2 75.647(13) . .
S1 Pd S2 75.647(13) 2_766 2_766
S1 Pd S2 104.353(13) . 2_766
S2 Pd S2 180.0 . 2_766
C1 S1 Pd 85.16(5) . .
C1 S2 Pd 84.67(5) . .
C1 O1 C2 118.99(11) . .
O1 C1 S1 119.55(11) . .
O1 C1 S2 125.95(11) . .
S1 C1 S2 114.50(8) . .
O1 C2 C3 106.33(11) . .
O1 C2 H2A 110.5 . .
C3 C2 H2A 110.5 . .
O1 C2 H2B 110.5 . .
C3 C2 H2B 110.5 . .
H2A C2 H2B 108.7 . .
C2 C3 C4 111.71(11) . .
C2 C3 H3A 109.3 . .
C4 C3 H3A 109.3 . .
C2 C3 H3B 109.3 . .
C4 C3 H3B 109.3 . .
H3A C3 H3B 107.9 . .
C3 C4 C5 113.60(12) . .
C3 C4 H4A 108.8 . .
C5 C4 H4A 108.8 . .
C3 C4 H4B 108.8 . .
C5 C4 H4B 108.8 . .
H4A C4 H4B 107.7 . .
C7 C5 C6 110.06(12) . .
C7 C5 C4 110.33(12) . .
C6 C5 C4 112.27(12) . .
C7 C5 H5 108.0 . .
C6 C5 H5 108.0 . .
C4 C5 H5 108.0 . .
C5 C6 H6A 109.5 . .
C5 C6 H6B 109.5 . .
H6A C6 H6B 109.5 . .
C5 C6 H6C 109.5 . .
H6A C6 H6C 109.5 . .
H6B C6 H6C 109.5 . .
C5 C7 H7A 109.5 . .
C5 C7 H7B 109.5 . .
H7A C7 H7B 109.5 . .
C5 C7 H7C 109.5 . .
H7A C7 H7C 109.5 . .
H7B C7 H7C 109.5 . .

loop_
_geom_bond_atom_site_label_1
_geom_bond_atom_site_label_2
_geom_bond_distance
_geom_bond_site_symmetry_2
Pd S1 2.3256(4) 2_766
Pd S1 2.3256(4) .
Pd S2 2.3370(4) .
Pd S2 2.3370(4) 2_766
S1 C1 1.6968(15) .
S2 C1 1.7028(15) .
O1 C1 1.3025(17) .
O1 C2 1.4659(17) .
C2 C3 1.5063(19) .
C2 H2A 0.9900 .
C2 H2B 0.9900 .
C3 C4 1.519(2) .
C3 H3A 0.9900 .
C3 H3B 0.9900 .
C4 C5 1.5320(19) .
C4 H4A 0.9900 .
C4 H4B 0.9900 .
C5 C7 1.526(2) .
C5 C6 1.5306(19) .
C5 H5 1.0000 .
C6 H6A 0.9800 .
C6 H6B 0.9800 .
C6 H6C 0.9800 .
C7 H7A 0.9800 .
C7 H7B 0.9800 .
C7 H7C 0.9800 .

loop_
_geom_torsion_atom_site_label_1
_geom_torsion_atom_site_label_2
_geom_torsion_atom_site_label_3
_geom_torsion_atom_site_label_4
_geom_torsion
C2 O1 C1 S1 -178.23(9)
C2 O1 C1 S2 2.03(19)
Pd S1 C1 O1 -178.20(11)
Pd S1 C1 S2 1.57(7)
Pd S2 C1 O1 178.18(13)
Pd S2 C1 S1 -1.57(7)
C1 O1 C2 C3 -178.48(12)
O1 C2 C3 C4 178.36(11)
C2 C3 C4 C5 172.25(12)
C3 C4 C5 C7 -172.20(12)
C3 C4 C5 C6 64.63(16)
